data_7036230
loop_
_publ_author_name
'Ikeda, Yousuke'
'Kodama, Shintaro'
'Tsuchida, Noriko'
'Ishii, Youichi'

_publ_section_title
;
 Competition between vinylidene rearrangement and 1,2-insertion of
 carbon-disubstituted internal alkynes at a Cp*Ir(iii) complex.
;
_journal_issue 40
_journal_name_full 'Dalton transactions (Cambridge, England : 2003)'
_journal_page_first 17448
_journal_page_last 17452
_journal_paper_doi 10.1039/c5dt02207j
_journal_volume 44
_journal_year 2015
_chemical_formula_moiety 'C21 H19 Cl F4 Ir N'
_chemical_formula_sum 'C21 H19 Cl F4 Ir N'
_chemical_formula_weight 589.05
_chemical_name_systematic 1
_space_group_IT_number 14
_symmetry_cell_setting monoclinic
_symmetry_Int_Tables_number 14
_symmetry_space_group_name_Hall '-P 2yn'
_symmetry_space_group_name_H-M 'P 1 21/n 1'
_atom_sites_solution_hydrogens geom
_atom_sites_solution_primary direct
_atom_sites_solution_secondary difmap
_audit_update_record
;
2015-03-06 deposited with the CCDC.
2015-08-20 downloaded from the CCDC.
;
_cell_angle_alpha 90.0000
_cell_angle_beta 94.1658(17)
_cell_angle_gamma 90.0000
_cell_formula_units_Z 4
_cell_length_a 8.4111(10)
_cell_length_b 16.1321(19)
_cell_length_c 13.8600(17)
_cell_measurement_reflns_used 6202
_cell_measurement_temperature 93
_cell_measurement_theta_max 30.98
_cell_measurement_theta_min 2.74
_cell_volume 1875.7(4)
_computing_cell_refinement CrystalClear
_computing_data_collection 'CrystalClear (Rigaku Inc., 2008)'
_computing_data_reduction CrystalClear
_computing_molecular_graphics 'CrystalStructure 4.0'
_computing_publication_material 'CrystalStructure 4.0 (Rigaku, 2010)'
_computing_structure_refinement 'SHELXL97 (Sheldrick, 2008)'
_computing_structure_solution 'DIRDIF99-PATTY (Gould, et al., 1999)'
_diffrn_ambient_temperature 93
_diffrn_detector_area_resol_mean 7.111
_diffrn_measured_fraction_theta_full 0.997
_diffrn_measured_fraction_theta_max 0.997
_diffrn_measurement_device_type 'Rigaku Saturn724'
_diffrn_measurement_method \w
_diffrn_radiation_type 'Mo K\a'
_diffrn_radiation_wavelength 0.71075
_diffrn_reflns_av_R_equivalents 0.0330
_diffrn_reflns_limit_h_max 10
_diffrn_reflns_limit_h_min -10
_diffrn_reflns_limit_k_max 20
_diffrn_reflns_limit_k_min -20
_diffrn_reflns_limit_l_max 17
_diffrn_reflns_limit_l_min -12
_diffrn_reflns_number 15136
_diffrn_reflns_theta_full 27.48
_diffrn_reflns_theta_max 27.48
_diffrn_standards_number 0
_exptl_absorpt_coefficient_mu 7.325
_exptl_absorpt_correction_T_max 0.481
_exptl_absorpt_correction_T_min 0.365
_exptl_absorpt_correction_type numerical
_exptl_absorpt_process_details 'NUMABS (Rigaku, 1999)'
_exptl_crystal_colour yellow
_exptl_crystal_density_diffrn 2.086
_exptl_crystal_density_method 'not measured'
_exptl_crystal_description prism
_exptl_crystal_F_000 1128.00
_exptl_crystal_recrystallization_method 'Re-crystallisation from solvent: CH2Cl2/hexane'
_exptl_crystal_size_max 0.100
_exptl_crystal_size_mid 0.100
_exptl_crystal_size_min 0.100
_refine_diff_density_max 1.540
_refine_diff_density_min -1.450
_refine_ls_extinction_method none
_refine_ls_goodness_of_fit_ref 1.073
_refine_ls_hydrogen_treatment constr
_refine_ls_number_parameters 253
_refine_ls_number_reflns 4284
_refine_ls_number_restraints 0
_refine_ls_R_factor_gt 0.0240
_refine_ls_shift/su_max 0.002
_refine_ls_structure_factor_coef Fsqd
_refine_ls_weighting_details 'w = 1/[\s^2^(Fo^2^)+(0.0247P)^2^+0.0000P] where P=(Fo^2^+2Fc^2^)/3'
_refine_ls_weighting_scheme calc
_refine_ls_wR_factor_ref 0.0532
_reflns_number_gt 3650
_reflns_number_total 4284
_reflns_threshold_expression F^2^>2.0\s(F^2^)
_cod_data_source_file c5dt02207j2.cif
_cod_data_source_block 1
_cod_depositor_comments 'Adding full bibliography for 7036230--7036235.cif.'
_cod_database_code 7036230

loop_
_symmetry_equiv_pos_site_id
_symmetry_equiv_pos_as_xyz
1 +X,+Y,+Z
2 1/2-X,1/2+Y,1/2-Z
3 -X,-Y,-Z
4 1/2+X,1/2-Y,1/2+Z

loop_
_atom_site_label
_atom_site_type_symbol
_atom_site_fract_x
_atom_site_fract_y
_atom_site_fract_z
_atom_site_U_iso_or_equiv
_atom_site_adp_type
_atom_site_occupancy
_atom_site_symmetry_multiplicity
_atom_site_calc_flag
_atom_site_refinement_flags
Ir1 Ir 0.426137(14) 0.755758(7) 0.437110(9) 0.00958(5) Uani 1.0 4 d .
Cl1 Cl 0.67298(10) 0.82590(5) 0.48253(6) 0.01662(19) Uani 1.0 4 d .
F1 F 0.6063(3) 0.67750(12) 0.24999(14) 0.0182(5) Uani 1.0 4 d .
F2 F 0.8153(3) 0.55351(13) 0.24546(15) 0.0233(5) Uani 1.0 4 d .
F3 F 0.8909(3) 0.46052(13) 0.40532(16) 0.0237(5) Uani 1.0 4 d .
F4 F 0.7563(3) 0.49096(12) 0.57041(14) 0.0200(5) Uani 1.0 4 d .
N1 N 0.4446(4) 0.70006(17) 0.57462(19) 0.0112(6) Uani 1.0 4 d .
C1 C 0.5660(4) 0.6545(2) 0.4161(3) 0.0116(7) Uani 1.0 4 d .
C2 C 0.6380(4) 0.6337(2) 0.3332(3) 0.0138(8) Uani 1.0 4 d .
C3 C 0.7461(5) 0.5705(2) 0.3288(3) 0.0151(8) Uani 1.0 4 d .
C4 C 0.7862(5) 0.5230(2) 0.4093(3) 0.0149(8) Uani 1.0 4 d .
C5 C 0.7139(4) 0.5399(2) 0.4928(3) 0.0142(8) Uani 1.0 4 d .
C6 C 0.6054(4) 0.6040(2) 0.4981(3) 0.0118(7) Uani 1.0 4 d .
C7 C 0.5279(4) 0.6280(2) 0.5853(3) 0.0121(7) Uani 1.0 4 d .
C8 C 0.5305(4) 0.5833(3) 0.6719(3) 0.0153(8) Uani 1.0 4 d .
C9 C 0.4485(5) 0.6133(3) 0.7471(3) 0.0174(8) Uani 1.0 4 d .
C10 C 0.3687(4) 0.6876(3) 0.7371(3) 0.0163(8) Uani 1.0 4 d .
C11 C 0.3691(5) 0.7293(3) 0.6501(3) 0.0153(8) Uani 1.0 4 d .
C12 C 0.1695(4) 0.7541(2) 0.4086(3) 0.0122(7) Uani 1.0 4 d .
C13 C 0.2438(4) 0.7372(2) 0.3207(3) 0.0110(7) Uani 1.0 4 d .
C14 C 0.3374(4) 0.8087(3) 0.2985(3) 0.0144(8) Uani 1.0 4 d .
C15 C 0.3131(5) 0.8706(2) 0.3717(3) 0.0150(8) Uani 1.0 4 d .
C16 C 0.2099(4) 0.8384(2) 0.4384(3) 0.0143(8) Uani 1.0 4 d .
C17 C 0.0557(5) 0.6990(3) 0.4574(3) 0.0185(8) Uani 1.0 4 d .
C18 C 0.2198(5) 0.6611(2) 0.2590(3) 0.0163(8) Uani 1.0 4 d .
C19 C 0.4189(5) 0.8253(3) 0.2076(3) 0.0205(9) Uani 1.0 4 d .
C20 C 0.3841(5) 0.9555(3) 0.3728(3) 0.0249(9) Uani 1.0 4 d .
C21 C 0.1393(5) 0.8851(3) 0.5182(3) 0.0242(9) Uani 1.0 4 d .
H8 H 0.5882 0.5328 0.6789 0.0183 Uiso 1.0 4 calc R
H9 H 0.4471 0.5828 0.8057 0.0209 Uiso 1.0 4 calc R
H10 H 0.3144 0.7097 0.7890 0.0196 Uiso 1.0 4 calc R
H11 H 0.3140 0.7806 0.6432 0.0183 Uiso 1.0 4 calc R
H17A H 0.0884 0.6953 0.5266 0.0221 Uiso 1.0 4 calc R
H17B H 0.0567 0.6435 0.4286 0.0221 Uiso 1.0 4 calc R
H17C H -0.0521 0.7221 0.4487 0.0221 Uiso 1.0 4 calc R
H18A H 0.3230 0.6420 0.2390 0.0196 Uiso 1.0 4 calc R
H18B H 0.1495 0.6743 0.2016 0.0196 Uiso 1.0 4 calc R
H18C H 0.1712 0.6174 0.2962 0.0196 Uiso 1.0 4 calc R
H19A H 0.4026 0.7781 0.1634 0.0246 Uiso 1.0 4 calc R
H19B H 0.5333 0.8332 0.2236 0.0246 Uiso 1.0 4 calc R
H19C H 0.3740 0.8754 0.1763 0.0246 Uiso 1.0 4 calc R
H20A H 0.3540 0.9855 0.4302 0.0299 Uiso 1.0 4 calc R
H20B H 0.3444 0.9856 0.3145 0.0299 Uiso 1.0 4 calc R
H20C H 0.5005 0.9513 0.3744 0.0299 Uiso 1.0 4 calc R
H21A H 0.0549 0.9219 0.4908 0.0290 Uiso 1.0 4 calc R
H21B H 0.2224 0.9182 0.5533 0.0290 Uiso 1.0 4 calc R
H21C H 0.0942 0.8458 0.5628 0.0290 Uiso 1.0 4 calc R

loop_
_atom_site_aniso_label
_atom_site_aniso_U_11
_atom_site_aniso_U_22
_atom_site_aniso_U_33
_atom_site_aniso_U_12
_atom_site_aniso_U_13
_atom_site_aniso_U_23
Ir1 0.00914(7) 0.01134(7) 0.00830(8) 0.00089(5) 0.00099(5) 0.00095(5)
Cl1 0.0131(5) 0.0167(4) 0.0199(5) -0.0024(4) 0.0002(4) -0.0015(4)
F1 0.0215(12) 0.0220(11) 0.0120(11) 0.0043(10) 0.0068(9) 0.0039(9)
F2 0.0245(13) 0.0269(12) 0.0199(12) 0.0069(10) 0.0109(10) -0.0027(10)
F3 0.0238(13) 0.0198(11) 0.0280(13) 0.0127(10) 0.0056(10) 0.0002(10)
F4 0.0222(12) 0.0193(11) 0.0182(12) 0.0091(10) -0.0004(9) 0.0059(9)
N1 0.0109(15) 0.0144(15) 0.0086(16) -0.0009(12) 0.0025(12) 0.0001(12)
C1 0.0105(17) 0.0116(16) 0.0128(19) -0.0015(13) 0.0006(14) -0.0003(14)
C2 0.0147(19) 0.0113(16) 0.015(2) -0.0026(14) -0.0003(15) 0.0035(14)
C3 0.018(2) 0.0132(17) 0.015(2) -0.0010(15) 0.0051(15) -0.0063(14)
C4 0.0129(18) 0.0118(17) 0.020(2) 0.0032(14) 0.0008(15) -0.0027(15)
C5 0.0128(18) 0.0125(16) 0.017(2) -0.0003(14) -0.0019(15) 0.0026(14)
C6 0.0114(18) 0.0114(16) 0.0124(19) -0.0024(14) 0.0002(14) -0.0010(14)
C7 0.0097(17) 0.0135(17) 0.0129(19) -0.0024(14) -0.0018(14) 0.0013(14)
C8 0.0132(19) 0.0174(17) 0.015(2) -0.0034(15) -0.0026(15) 0.0024(15)
C9 0.018(2) 0.025(2) 0.0091(19) -0.0051(16) -0.0021(15) 0.0055(15)
C10 0.0130(19) 0.028(2) 0.0085(19) -0.0038(16) 0.0013(15) -0.0015(15)
C11 0.0124(18) 0.0211(18) 0.012(2) -0.0002(15) 0.0008(15) -0.0034(15)
C12 0.0068(16) 0.0166(18) 0.0128(19) 0.0015(14) -0.0015(13) 0.0036(14)
C13 0.0089(17) 0.0172(17) 0.0068(18) 0.0010(14) -0.0004(13) 0.0022(14)
C14 0.0121(18) 0.0175(18) 0.013(2) 0.0039(14) -0.0029(15) 0.0066(14)
C15 0.0139(19) 0.0155(17) 0.014(2) 0.0042(15) -0.0055(15) 0.0042(15)
C16 0.0124(18) 0.0126(17) 0.018(2) 0.0054(14) -0.0009(15) 0.0017(14)
C17 0.0131(19) 0.023(2) 0.020(2) -0.0004(15) 0.0033(16) 0.0060(16)
C18 0.0147(19) 0.0193(18) 0.015(2) 0.0005(15) -0.0003(15) -0.0027(15)
C19 0.017(2) 0.026(2) 0.019(3) 0.0045(17) 0.0021(16) 0.0125(17)
C20 0.025(3) 0.0185(19) 0.030(3) -0.0054(17) -0.0060(18) 0.0048(17)
C21 0.029(3) 0.024(2) 0.019(3) 0.0096(18) -0.0021(18) -0.0042(17)

loop_
_atom_type_symbol
_atom_type_description
_atom_type_scat_dispersion_real
_atom_type_scat_dispersion_imag
_atom_type_scat_source
C C 0.0033 0.0016
;
International Tables for Crystallography
(1992, Vol. C, Tables 4.2.6.8 and 6.1.1.4)
;
H H 0.0000 0.0000
;
International Tables for Crystallography
(1992, Vol. C, Table 6.1.1.4)
;
Cl Cl 0.1484 0.1585
;
International Tables for Crystallography
(1992, Vol. C, Tables 4.2.6.8 and 6.1.1.4)
;
F F 0.0171 0.0103
;
International Tables for Crystallography
(1992, Vol. C, Tables 4.2.6.8 and 6.1.1.4)
;
Ir Ir -1.4442 7.9887
;
International Tables for Crystallography
(1992, Vol. C, Tables 4.2.6.8 and 6.1.1.4)
;
N N 0.0061 0.0033
;
International Tables for Crystallography
(1992, Vol. C, Tables 4.2.6.8 and 6.1.1.4)
;

loop_
_geom_angle_atom_site_label_1
_geom_angle_atom_site_label_2
_geom_angle_atom_site_label_3
_geom_angle
_geom_angle_publ_flag
Cl1 Ir1 N1 87.61(8) yes
Cl1 Ir1 C1 85.34(10) yes
Cl1 Ir1 C12 151.93(9) yes
Cl1 Ir1 C13 144.16(10) yes
Cl1 Ir1 C14 106.22(10) yes
Cl1 Ir1 C15 92.85(9) yes
Cl1 Ir1 C16 113.62(9) yes
N1 Ir1 C1 77.42(12) yes
N1 Ir1 C12 99.62(12) yes
N1 Ir1 C13 128.19(12) yes
N1 Ir1 C14 164.28(12) yes
N1 Ir1 C15 136.09(12) yes
N1 Ir1 C16 104.59(12) yes
C1 Ir1 C12 122.67(13) yes
C1 Ir1 C13 99.62(13) yes
C1 Ir1 C14 110.50(14) yes
C1 Ir1 C15 146.42(13) yes
C1 Ir1 C16 160.89(13) yes
C12 Ir1 C13 38.71(14) yes
C12 Ir1 C14 64.67(14) yes
C12 Ir1 C15 63.19(13) yes
C12 Ir1 C16 38.31(13) yes
C13 Ir1 C14 38.73(13) yes
C13 Ir1 C15 63.67(13) yes
C13 Ir1 C16 63.87(13) yes
C14 Ir1 C15 38.19(13) yes
C14 Ir1 C16 63.38(13) yes
C15 Ir1 C16 36.59(13) yes
Ir1 N1 C7 117.9(3) yes
Ir1 N1 C11 123.1(3) yes
C7 N1 C11 118.9(3) yes
Ir1 C1 C2 127.2(3) yes
Ir1 C1 C6 116.6(3) yes
C2 C1 C6 115.9(3) yes
F1 C2 C1 120.6(3) yes
F1 C2 C3 116.0(3) yes
C1 C2 C3 123.5(4) yes
F2 C3 C2 121.0(3) yes
F2 C3 C4 118.9(3) yes
C2 C3 C4 120.2(4) yes
F3 C4 C3 120.5(4) yes
F3 C4 C5 121.1(3) yes
C3 C4 C5 118.4(4) yes
F4 C5 C4 116.4(3) yes
F4 C5 C6 121.8(3) yes
C4 C5 C6 121.8(4) yes
C1 C6 C5 120.3(4) yes
C1 C6 C7 114.6(3) yes
C5 C6 C7 125.1(3) yes
N1 C7 C6 113.1(3) yes
N1 C7 C8 120.6(3) yes
C6 C7 C8 126.3(3) yes
C7 C8 C9 119.4(4) yes
C8 C9 C10 119.8(4) yes
C9 C10 C11 118.8(4) yes
N1 C11 C10 122.5(4) yes
Ir1 C12 C13 70.56(19) yes
Ir1 C12 C16 74.2(2) yes
Ir1 C12 C17 125.7(3) yes
C13 C12 C16 108.1(3) yes
C13 C12 C17 126.9(3) yes
C16 C12 C17 124.7(4) yes
Ir1 C13 C12 70.73(19) yes
Ir1 C13 C14 71.37(19) yes
Ir1 C13 C18 126.6(3) yes
C12 C13 C14 107.9(3) yes
C12 C13 C18 126.1(3) yes
C14 C13 C18 125.8(3) yes
Ir1 C14 C13 69.90(19) yes
Ir1 C14 C15 73.1(2) yes
Ir1 C14 C19 131.3(3) yes
C13 C14 C15 107.1(3) yes
C13 C14 C19 127.7(4) yes
C15 C14 C19 124.1(4) yes
Ir1 C15 C14 68.68(19) yes
Ir1 C15 C16 72.2(2) yes
Ir1 C15 C20 126.6(3) yes
C14 C15 C16 109.2(3) yes
C14 C15 C20 124.2(4) yes
C16 C15 C20 126.5(4) yes
Ir1 C16 C12 67.49(19) yes
Ir1 C16 C15 71.2(2) yes
Ir1 C16 C21 131.8(3) yes
C12 C16 C15 107.5(3) yes
C12 C16 C21 125.7(4) yes
C15 C16 C21 126.5(4) yes
C7 C8 H8 120.306 no
C9 C8 H8 120.300 no
C8 C9 H9 120.128 no
C10 C9 H9 120.116 no
C9 C10 H10 120.617 no
C11 C10 H10 120.624 no
N1 C11 H11 118.731 no
C10 C11 H11 118.739 no
C12 C17 H17A 109.470 no
C12 C17 H17B 109.463 no
C12 C17 H17C 109.470 no
H17A C17 H17B 109.478 no
H17A C17 H17C 109.472 no
H17B C17 H17C 109.474 no
C13 C18 H18A 109.470 no
C13 C18 H18B 109.474 no
C13 C18 H18C 109.467 no
H18A C18 H18B 109.473 no
H18A C18 H18C 109.471 no
H18B C18 H18C 109.472 no
C14 C19 H19A 109.470 no
C14 C19 H19B 109.476 no
C14 C19 H19C 109.475 no
H19A C19 H19B 109.463 no
H19A C19 H19C 109.465 no
H19B C19 H19C 109.478 no
C15 C20 H20A 109.471 no
C15 C20 H20B 109.480 no
C15 C20 H20C 109.477 no
H20A C20 H20B 109.463 no
H20A C20 H20C 109.467 no
H20B C20 H20C 109.470 no
C16 C21 H21A 109.471 no
C16 C21 H21B 109.468 no
C16 C21 H21C 109.471 no
H21A C21 H21B 109.470 no
H21A C21 H21C 109.468 no
H21B C21 H21C 109.478 no

loop_
_geom_bond_atom_site_label_1
_geom_bond_atom_site_label_2
_geom_bond_distance
_geom_bond_publ_flag
Ir1 Cl1 2.4078(9) yes
Ir1 N1 2.103(3) yes
Ir1 C1 2.046(4) yes
Ir1 C12 2.166(4) yes
Ir1 C13 2.164(4) yes
Ir1 C14 2.184(4) yes
Ir1 C15 2.243(4) yes
Ir1 C16 2.256(4) yes
F1 C2 1.363(4) yes
F2 C3 1.359(5) yes
F3 C4 1.342(4) yes
F4 C5 1.360(4) yes
N1 C7 1.360(5) yes
N1 C11 1.349(5) yes
C1 C2 1.379(5) yes
C1 C6 1.417(5) yes
C2 C3 1.370(5) yes
C3 C4 1.376(5) yes
C4 C5 1.373(6) yes
C5 C6 1.385(5) yes
C6 C7 1.467(5) yes
C7 C8 1.399(5) yes
C8 C9 1.378(5) yes
C9 C10 1.376(5) yes
C10 C11 1.381(5) yes
C12 C13 1.435(5) yes
C12 C16 1.454(5) yes
C12 C17 1.503(5) yes
C13 C14 1.442(5) yes
C13 C18 1.501(5) yes
C14 C15 1.449(5) yes
C14 C19 1.502(6) yes
C15 C16 1.412(5) yes
C15 C20 1.494(5) yes
C16 C21 1.496(6) yes
C8 H8 0.950 no
C9 H9 0.950 no
C10 H10 0.950 no
C11 H11 0.950 no
C17 H17A 0.980 no
C17 H17B 0.980 no
C17 H17C 0.980 no
C18 H18A 0.980 no
C18 H18B 0.980 no
C18 H18C 0.980 no
C19 H19A 0.980 no
C19 H19B 0.980 no
C19 H19C 0.980 no
C20 H20A 0.980 no
C20 H20B 0.980 no
C20 H20C 0.980 no
C21 H21A 0.980 no
C21 H21B 0.980 no
C21 H21C 0.980 no

loop_
_geom_contact_atom_site_label_1
_geom_contact_atom_site_label_2
_geom_contact_distance
_geom_contact_publ_flag
_geom_contact_site_symmetry_2
Ir1 F1 3.345(2) no .
Cl1 C20 3.472(4) no .
F1 F2 2.666(3) no .
F1 C4 3.591(4) no .
F1 C13 3.409(4) no .
F1 C14 3.204(4) no .
F1 C18 3.273(5) no .
F1 C19 2.895(5) no .
F2 F3 2.713(3) no .
F2 C5 3.599(5) no .
F3 F4 2.671(3) no .
F4 C3 3.581(4) no .
F4 C7 2.946(4) no .
F4 C8 2.863(5) no .
N1 C9 2.769(5) no .
N1 C17 3.545(5) no .
C1 C4 2.822(5) no .
C1 C18 3.509(5) no .
C2 C5 2.718(5) no .
C3 C6 2.757(5) no .
C5 C8 3.097(5) no .
C7 C10 2.748(5) no .
C8 C11 2.724(5) no .
C11 C16 3.596(5) no .
C11 C21 3.589(6) no .
C17 C18 3.223(6) no .
C17 C21 3.183(6) no .
C18 C19 3.240(6) no .
C19 C20 3.137(6) no .
C20 C21 3.193(6) no .
F1 C10 3.114(5) no 4_564
F1 C11 3.083(5) no 4_564
F1 C21 3.398(5) no 4_564
F2 C9 3.494(5) no 3_666
F2 C20 3.490(5) no 2_645
F2 C21 3.524(5) no 4_564
F3 F3 3.344(3) no 3_766
F3 F4 3.064(3) no 3_766
F3 C5 3.516(4) no 3_766
F3 C17 3.212(5) no 3_666
F3 C19 3.183(5) no 2_645
F4 F3 3.064(3) no 3_766
F4 C1 3.600(4) no 3_666
F4 C6 3.476(4) no 3_666
F4 C17 3.482(5) no 3_666
F4 C18 3.403(4) no 3_666
C1 F4 3.600(4) no 3_666
C3 C8 3.401(5) no 3_666
C3 C9 3.511(5) no 3_666
C4 C7 3.597(5) no 3_666
C4 C8 3.296(5) no 3_666
C4 C9 3.579(5) no 3_666
C5 F3 3.516(4) no 3_766
C5 C6 3.559(5) no 3_666
C5 C7 3.510(5) no 3_666
C5 C8 3.565(5) no 3_666
C6 F4 3.476(4) no 3_666
C6 C5 3.559(5) no 3_666
C7 C4 3.597(5) no 3_666
C7 C5 3.510(5) no 3_666
C8 C3 3.401(5) no 3_666
C8 C4 3.296(5) no 3_666
C8 C5 3.565(5) no 3_666
C8 C14 3.482(5) no 4_565
C8 C15 3.594(5) no 4_565
C8 C19 3.586(5) no 4_565
C9 F2 3.494(5) no 3_666
C9 C3 3.511(5) no 3_666
C9 C4 3.579(5) no 3_666
C9 C12 3.526(5) no 4_565
C9 C13 3.558(5) no 4_565
C9 C14 3.529(5) no 4_565
C9 C15 3.418(5) no 4_565
C9 C16 3.409(5) no 4_565
C10 F1 3.114(5) no 4_465
C10 C12 3.473(5) no 4_565
C10 C13 3.499(5) no 4_565
C11 F1 3.083(5) no 4_465
C12 C9 3.526(5) no 4_464
C12 C10 3.473(5) no 4_464
C13 C9 3.558(5) no 4_464
C13 C10 3.499(5) no 4_464
C14 C8 3.482(5) no 4_464
C14 C9 3.529(5) no 4_464
C15 C8 3.594(5) no 4_464
C15 C9 3.418(5) no 4_464
C16 C9 3.409(5) no 4_464
C17 F3 3.212(5) no 3_666
C17 F4 3.482(5) no 3_666
C18 F4 3.403(4) no 3_666
C19 F3 3.183(5) no 2_655
C19 C8 3.586(5) no 4_464
C20 F2 3.490(5) no 2_655
C21 F1 3.398(5) no 4_465
C21 F2 3.524(5) no 4_465
Ir1 H11 3.0992 no .
Ir1 H17A 3.3272 no .
Ir1 H17B 3.5911 no .
Ir1 H18A 3.3635 no .
Ir1 H18C 3.5758 no .
Ir1 H19B 3.3938 no .
Ir1 H20C 3.3425 no .
Ir1 H21B 3.5765 no .
Cl1 H20C 2.8507 no .
F1 H18A 2.4453 no .
F1 H19A 2.5901 no .
F1 H19B 2.6051 no .
F4 H8 2.2409 no .
N1 H8 3.2516 no .
N1 H10 3.2445 no .
N1 H17A 3.0228 no .
C1 H18A 3.0846 no .
C2 H18A 2.8711 no .
C5 H8 2.8593 no .
C6 H8 2.7698 no .
C7 H9 3.2592 no .
C7 H11 3.1866 no .
C8 H10 3.2439 no .
C9 H11 3.2256 no .
C10 H8 3.2418 no .
C11 H9 3.2346 no .
C11 H17A 2.8672 no .
C11 H21B 3.5162 no .
C11 H21C 3.1523 no .
C12 H11 3.4150 no .
C12 H18A 3.3020 no .
C12 H18B 3.1379 no .
C12 H18C 2.7009 no .
C12 H21A 3.1160 no .
C12 H21B 3.3303 no .
C12 H21C 2.7120 no .
C13 H17A 3.2936 no .
C13 H17B 2.7095 no .
C13 H17C 3.1692 no .
C13 H19A 2.7192 no .
C13 H19B 3.2579 no .
C13 H19C 3.2393 no .
C14 H18A 2.8124 no .
C14 H18B 2.9479 no .
C14 H18C 3.3867 no .
C14 H20A 3.3840 no .
C14 H20B 2.8631 no .
C14 H20C 2.8404 no .
C15 H19A 3.3827 no .
C15 H19B 2.9259 no .
C15 H19C 2.7935 no .
C15 H21A 2.9402 no .
C15 H21B 2.7894 no .
C15 H21C 3.3573 no .
C16 H11 3.0554 no .
C16 H17A 2.8362 no .
C16 H17B 3.3966 no .
C16 H17C 2.9049 no .
C16 H20A 2.6708 no .
C16 H20B 3.1861 no .
C16 H20C 3.2239 no .
C17 H11 3.5041 no .
C17 H18C 2.8251 no .
C17 H21C 2.7902 no .
C18 H17B 2.8205 no .
C18 H19A 2.8242 no .
C19 H18A 3.1043 no .
C19 H18B 3.3235 no .
C19 H20B 3.0679 no .
C19 H20C 3.1166 no .
C20 H19B 3.1816 no .
C20 H19C 3.0098 no .
C20 H21A 3.3608 no .
C20 H21B 2.9940 no .
C21 H11 2.7628 no .
C21 H17A 3.0942 no .
C21 H17C 3.1944 no .
C21 H20A 2.7733 no .
H8 H9 2.3344 no .
H9 H10 2.3362 no .
H10 H11 2.3215 no .
H11 H17A 2.7686 no .
H11 H21B 2.6326 no .
H11 H21C 2.3383 no .
H17A H18C 3.5475 no .
H17A H21C 2.4792 no .
H17B H18A 3.5742 no .
H17B H18B 3.3337 no .
H17B H18C 2.1749 no .
H17C H18C 3.3805 no .
H17C H21A 3.3847 no .
H17C H21C 2.7776 no .
H18A H19A 2.5435 no .
H18A H19B 3.5702 no .
H18B H19A 2.7890 no .
H19B H20B 3.2322 no .
H19B H20C 2.8553 no .
H19C H20B 2.6378 no .
H19C H20C 3.1206 no .
H20A H21A 2.8971 no .
H20A H21B 2.3636 no .
H20C H21B 3.5702 no .
Cl1 H10 3.0663 no 4_564
Cl1 H17C 2.9202 no 1_655
Cl1 H18B 3.0571 no 4_565
Cl1 H19A 3.4825 no 4_565
Cl1 H20A 3.2884 no 3_676
Cl1 H21A 3.5604 no 1_655
F1 H10 2.5549 no 4_564
F1 H11 2.4641 no 4_564
F1 H21B 3.3401 no 4_564
F1 H21C 2.6163 no 4_564
F2 H9 3.1589 no 3_666
F2 H11 3.0271 no 4_564
F2 H17B 3.4536 no 1_655
F2 H18B 3.5099 no 1_655
F2 H18C 3.1959 no 1_655
F2 H20B 3.2299 no 2_645
F2 H20C 2.8732 no 2_645
F2 H21B 2.7591 no 4_564
F2 H21C 3.4376 no 4_564
F3 H17A 2.6869 no 3_666
F3 H17B 3.2705 no 1_655
F3 H17B 2.8565 no 3_666
F3 H19A 3.5815 no 2_645
F3 H19B 2.8256 no 2_645
F3 H19C 2.7205 no 2_645
F4 H17A 3.5780 no 3_666
F4 H17B 2.6788 no 3_666
F4 H18A 3.5035 no 3_666
F4 H18C 2.5851 no 3_666
F4 H19C 2.7517 no 4_565
F4 H20B 3.4310 no 4_565
N1 H18B 3.1195 no 4_565
C1 H8 3.5066 no 3_666
C1 H10 3.5782 no 4_564
C1 H17C 3.3919 no 1_655
C2 H8 3.2890 no 3_666
C2 H10 3.0148 no 4_564
C2 H11 3.4060 no 4_564
C2 H17C 3.2842 no 1_655
C3 H8 3.2642 no 3_666
C3 H9 3.4338 no 3_666
C3 H11 3.5945 no 4_564
C3 H17B 3.0982 no 1_655
C3 H17C 3.3489 no 1_655
C4 H8 3.4147 no 3_666
C4 H17B 2.9903 no 1_655
C4 H17C 3.5161 no 1_655
C5 H8 3.5519 no 3_666
C5 H17B 3.5032 no 1_655
C5 H19C 3.1068 no 4_565
C6 H17C 3.5611 no 1_655
C6 H19C 3.2411 no 4_565
C7 H19A 3.5928 no 4_565
C7 H19C 3.0881 no 4_565
C8 H19C 2.9614 no 4_565
C8 H20B 3.3694 no 4_565
C9 H19B 3.5894 no 4_465
C9 H21A 3.4771 no 4_565
C10 H17C 3.2996 no 4_565
C10 H18B 3.3090 no 4_565
C10 H19B 2.8336 no 4_465
C11 H18B 2.8708 no 4_565
C11 H19B 3.2322 no 4_465
C12 H9 3.4743 no 4_464
C12 H10 3.3603 no 4_464
C15 H8 3.5236 no 4_464
C15 H9 3.2356 no 4_464
C16 H9 3.0487 no 4_464
C17 H10 3.3239 no 4_464
C17 H19A 3.2383 no 4_465
C18 H8 3.5966 no 3_666
C18 H20B 3.0444 no 2_545
C19 H10 3.4801 no 4_564
C19 H17A 2.9925 no 4_564
C20 H8 3.5328 no 4_464
C20 H18C 3.5159 no 2_555
C20 H20A 3.5128 no 3_676
C21 H9 3.2963 no 4_464
C21 H21A 3.5146 no 3_576
H8 C1 3.5066 no 3_666
H8 C2 3.2890 no 3_666
H8 C3 3.2642 no 3_666
H8 C4 3.4147 no 3_666
H8 C5 3.5519 no 3_666
H8 C15 3.5236 no 4_565
H8 C18 3.5966 no 3_666
H8 C20 3.5328 no 4_565
H8 H18A 3.1114 no 3_666
H8 H18C 3.1599 no 3_666
H8 H19C 2.8256 no 4_565
H8 H20B 2.7704 no 4_565
H9 F2 3.1589 no 3_666
H9 C3 3.4338 no 3_666
H9 C12 3.4743 no 4_565
H9 C15 3.2356 no 4_565
H9 C16 3.0487 no 4_565
H9 C21 3.2963 no 4_565
H9 H20B 3.5121 no 4_565
H9 H21A 2.6595 no 4_565
H10 Cl1 3.0663 no 4_465
H10 F1 2.5549 no 4_465
H10 C1 3.5782 no 4_465
H10 C2 3.0148 no 4_465
H10 C12 3.3603 no 4_565
H10 C17 3.3239 no 4_565
H10 C19 3.4801 no 4_465
H10 H17B 3.5963 no 4_565
H10 H17C 2.6478 no 4_565
H10 H19B 2.5648 no 4_465
H11 F1 2.4641 no 4_465
H11 F2 3.0271 no 4_465
H11 C2 3.4060 no 4_465
H11 C3 3.5945 no 4_465
H11 H18B 2.9683 no 4_565
H11 H19B 3.2509 no 4_465
H17A F3 2.6869 no 3_666
H17A F4 3.5780 no 3_666
H17A C19 2.9925 no 4_465
H17A H19A 2.5796 no 4_465
H17A H19B 2.8403 no 4_465
H17A H19C 3.0668 no 4_465
H17B F2 3.4536 no 1_455
H17B F3 3.2705 no 1_455
H17B F3 2.8565 no 3_666
H17B F4 2.6788 no 3_666
H17B C3 3.0982 no 1_455
H17B C4 2.9903 no 1_455
H17B C5 3.5032 no 1_455
H17B H10 3.5963 no 4_464
H17C Cl1 2.9202 no 1_455
H17C C1 3.3919 no 1_455
H17C C2 3.2842 no 1_455
H17C C3 3.3489 no 1_455
H17C C4 3.5161 no 1_455
H17C C6 3.5611 no 1_455
H17C C10 3.2996 no 4_464
H17C H10 2.6478 no 4_464
H17C H19A 3.0274 no 4_465
H18A F4 3.5035 no 3_666
H18A H8 3.1114 no 3_666
H18A H20B 2.9571 no 2_545
H18A H21C 3.4671 no 4_564
H18B Cl1 3.0571 no 4_464
H18B F2 3.5099 no 1_455
H18B N1 3.1195 no 4_464
H18B C10 3.3090 no 4_464
H18B C11 2.8708 no 4_464
H18B H11 2.9683 no 4_464
H18B H20A 3.5517 no 2_545
H18B H20B 3.0538 no 2_545
H18C F2 3.1959 no 1_455
H18C F4 2.5851 no 3_666
H18C C20 3.5159 no 2_545
H18C H8 3.1599 no 3_666
H18C H20B 2.6196 no 2_545
H19A Cl1 3.4825 no 4_464
H19A F3 3.5815 no 2_655
H19A C7 3.5928 no 4_464
H19A C17 3.2383 no 4_564
H19A H17A 2.5796 no 4_564
H19A H17C 3.0274 no 4_564
H19A H21C 2.9777 no 4_564
H19B F3 2.8256 no 2_655
H19B C9 3.5894 no 4_564
H19B C10 2.8336 no 4_564
H19B C11 3.2322 no 4_564
H19B H10 2.5648 no 4_564
H19B H11 3.2509 no 4_564
H19B H17A 2.8403 no 4_564
H19C F3 2.7205 no 2_655
H19C F4 2.7517 no 4_464
H19C C5 3.1068 no 4_464
H19C C6 3.2411 no 4_464
H19C C7 3.0881 no 4_464
H19C C8 2.9614 no 4_464
H19C H8 2.8256 no 4_464
H19C H17A 3.0668 no 4_564
H20A Cl1 3.2884 no 3_676
H20A C20 3.5128 no 3_676
H20A H18B 3.5517 no 2_555
H20A H20A 3.0501 no 3_676
H20A H20C 3.0652 no 3_676
H20B F2 3.2299 no 2_655
H20B F4 3.4310 no 4_464
H20B C8 3.3694 no 4_464
H20B C18 3.0444 no 2_555
H20B H8 2.7704 no 4_464
H20B H9 3.5121 no 4_464
H20B H18A 2.9571 no 2_555
H20B H18B 3.0538 no 2_555
H20B H18C 2.6196 no 2_555
H20C F2 2.8732 no 2_655
H20C H20A 3.0652 no 3_676
H20C H21B 3.2462 no 3_676
H21A Cl1 3.5604 no 1_455
H21A C9 3.4771 no 4_464
H21A C21 3.5146 no 3_576
H21A H9 2.6595 no 4_464
H21A H21A 2.7035 no 3_576
H21A H21B 3.5028 no 3_576
H21B F1 3.3401 no 4_465
H21B F2 2.7591 no 4_465
H21B H20C 3.2462 no 3_676
H21B H21A 3.5028 no 3_576
H21C F1 2.6163 no 4_465
H21C F2 3.4376 no 4_465
H21C H18A 3.4671 no 4_465
H21C H19A 2.9777 no 4_465

loop_
_geom_torsion_atom_site_label_1
_geom_torsion_atom_site_label_2
_geom_torsion_atom_site_label_3
_geom_torsion_atom_site_label_4
_geom_torsion
_geom_torsion_publ_flag
Cl1 Ir1 N1 C7 -87.75(17) no
Cl1 Ir1 N1 C11 96.94(19) no
Cl1 Ir1 C1 C2 -87.0(3) no
Cl1 Ir1 C1 C6 86.7(2) no
Cl1 Ir1 C12 C13 114.52(18) no
Cl1 Ir1 C12 C16 -1.8(3) no
Cl1 Ir1 C12 C17 -123.45(19) no
Cl1 Ir1 C13 C12 -133.01(11) no
Cl1 Ir1 C13 C14 -15.5(3) no
Cl1 Ir1 C13 C18 105.8(3) no
Cl1 Ir1 C14 C13 170.63(10) no
Cl1 Ir1 C14 C15 -73.37(13) no
Cl1 Ir1 C14 C19 47.6(3) no
Cl1 Ir1 C15 C14 112.91(12) no
Cl1 Ir1 C15 C16 -127.31(12) no
Cl1 Ir1 C15 C20 -4.6(3) no
Cl1 Ir1 C16 C12 179.09(8) no
Cl1 Ir1 C16 C15 60.11(14) no
Cl1 Ir1 C16 C21 -62.4(3) no
N1 Ir1 C1 C2 -175.6(3) no
N1 Ir1 C1 C6 -1.84(19) no
C1 Ir1 N1 C7 -1.99(18) no
C1 Ir1 N1 C11 -177.3(3) no
N1 Ir1 C12 C13 -142.30(13) no
N1 Ir1 C12 C16 101.39(14) no
N1 Ir1 C12 C17 -20.3(3) no
C12 Ir1 N1 C7 119.55(19) no
C12 Ir1 N1 C11 -55.8(3) no
N1 Ir1 C13 C12 50.09(19) no
N1 Ir1 C13 C14 167.62(11) no
N1 Ir1 C13 C18 -71.1(3) no
C13 Ir1 N1 C7 90.4(3) no
C13 Ir1 N1 C11 -84.9(3) no
N1 Ir1 C15 C14 -157.58(12) no
N1 Ir1 C15 C16 -37.8(3) no
N1 Ir1 C15 C20 84.9(3) no
C15 Ir1 N1 C7 -179.37(16) no
C15 Ir1 N1 C11 5.3(3) no
N1 Ir1 C16 C12 -87.08(14) no
N1 Ir1 C16 C15 153.95(13) no
N1 Ir1 C16 C21 31.4(3) no
C16 Ir1 N1 C7 158.45(18) no
C16 Ir1 N1 C11 -16.9(3) no
C1 Ir1 C12 C13 -61.15(19) no
C1 Ir1 C12 C16 -177.45(13) no
C1 Ir1 C12 C17 60.9(3) no
C12 Ir1 C1 C2 91.0(3) no
C12 Ir1 C1 C6 -95.3(3) no
C1 Ir1 C13 C12 131.60(14) no
C1 Ir1 C13 C14 -110.88(15) no
C1 Ir1 C13 C18 10.4(3) no
C13 Ir1 C1 C2 57.2(3) no
C13 Ir1 C1 C6 -129.0(2) no
C1 Ir1 C14 C13 79.57(17) no
C1 Ir1 C14 C15 -164.42(13) no
C1 Ir1 C14 C19 -43.5(3) no
C14 Ir1 C1 C2 18.6(3) no
C14 Ir1 C1 C6 -167.66(19) no
C1 Ir1 C15 C14 27.0(3) no
C1 Ir1 C15 C16 146.83(19) no
C1 Ir1 C15 C20 -90.5(4) no
C15 Ir1 C1 C2 1.1(4) no
C15 Ir1 C1 C6 174.87(17) no
C12 Ir1 C13 C12 0.00(14) no
C12 Ir1 C13 C14 117.5(3) no
C12 Ir1 C13 C18 -121.2(4) no
C13 Ir1 C12 C13 0.00(14) no
C13 Ir1 C12 C16 -116.3(3) no
C13 Ir1 C12 C17 122.0(4) no
C12 Ir1 C14 C13 -37.85(13) no
C12 Ir1 C14 C15 78.15(16) no
C12 Ir1 C14 C19 -160.9(4) no
C14 Ir1 C12 C13 37.87(14) no
C14 Ir1 C12 C16 -78.43(16) no
C14 Ir1 C12 C17 159.9(3) no
C12 Ir1 C15 C14 -82.36(16) no
C12 Ir1 C15 C16 37.43(14) no
C12 Ir1 C15 C20 160.1(3) no
C15 Ir1 C12 C13 80.55(15) no
C15 Ir1 C12 C16 -35.75(13) no
C15 Ir1 C12 C17 -157.4(3) no
C12 Ir1 C16 C12 0.00(16) no
C12 Ir1 C16 C15 -119.0(3) no
C12 Ir1 C16 C21 118.5(4) no
C16 Ir1 C12 C13 116.3(3) no
C16 Ir1 C12 C16 -0.00(15) no
C16 Ir1 C12 C17 -121.7(4) no
C13 Ir1 C14 C13 -0.00(15) no
C13 Ir1 C14 C15 116.0(3) no
C13 Ir1 C14 C19 -123.1(4) no
C14 Ir1 C13 C12 -117.5(3) no
C14 Ir1 C13 C14 -0.00(15) no
C14 Ir1 C13 C18 121.2(4) no
C13 Ir1 C15 C14 -38.86(13) no
C13 Ir1 C15 C16 80.92(16) no
C13 Ir1 C15 C20 -156.4(3) no
C15 Ir1 C13 C12 -79.21(15) no
C15 Ir1 C13 C14 38.32(13) no
C15 Ir1 C13 C18 159.6(3) no
C13 Ir1 C16 C12 38.64(13) no
C13 Ir1 C16 C15 -80.33(16) no
C13 Ir1 C16 C21 157.1(4) no
C16 Ir1 C13 C12 -38.25(13) no
C16 Ir1 C13 C14 79.28(15) no
C16 Ir1 C13 C18 -159.5(3) no
C14 Ir1 C15 C14 -0.00(15) no
C14 Ir1 C15 C16 119.8(3) no
C14 Ir1 C15 C20 -117.5(4) no
C15 Ir1 C14 C13 -116.0(3) no
C15 Ir1 C14 C15 -0.00(15) no
C15 Ir1 C14 C19 120.9(4) no
C14 Ir1 C16 C12 82.09(16) no
C14 Ir1 C16 C15 -36.89(14) no
C14 Ir1 C16 C21 -159.4(4) no
C16 Ir1 C14 C13 -80.65(16) no
C16 Ir1 C14 C15 35.36(13) no
C16 Ir1 C14 C19 156.3(4) no
C15 Ir1 C16 C12 119.0(3) no
C15 Ir1 C16 C15 0.00(15) no
C15 Ir1 C16 C21 -122.5(4) no
C16 Ir1 C15 C14 -119.8(3) no
C16 Ir1 C15 C16 -0.00(15) no
C16 Ir1 C15 C20 122.7(4) no
Ir1 N1 C7 C6 5.2(4) no
Ir1 N1 C7 C8 -173.21(19) no
Ir1 N1 C11 C10 173.1(2) no
C7 N1 C11 C10 -2.1(5) no
C11 N1 C7 C6 -179.3(3) no
C11 N1 C7 C8 2.3(5) no
Ir1 C1 C2 F1 -7.2(5) no
Ir1 C1 C2 C3 171.4(2) no
Ir1 C1 C6 C5 -172.7(2) no
Ir1 C1 C6 C7 5.1(4) no
C2 C1 C6 C5 1.8(5) no
C2 C1 C6 C7 179.6(3) no
C6 C1 C2 F1 179.0(3) no
C6 C1 C2 C3 -2.4(5) no
F1 C2 C3 F2 -0.3(5) no
F1 C2 C3 C4 179.8(3) no
C1 C2 C3 F2 -179.0(3) no
C1 C2 C3 C4 1.1(6) no
F2 C3 C4 F3 -0.4(5) no
F2 C3 C4 C5 -179.1(3) no
C2 C3 C4 F3 179.4(3) no
C2 C3 C4 C5 0.8(5) no
F3 C4 C5 F4 1.0(5) no
F3 C4 C5 C6 -179.9(3) no
C3 C4 C5 F4 179.6(3) no
C3 C4 C5 C6 -1.3(5) no
F4 C5 C6 C1 179.1(3) no
F4 C5 C6 C7 1.5(5) no
C4 C5 C6 C1 -0.0(5) no
C4 C5 C6 C7 -177.6(3) no
C1 C6 C7 N1 -6.6(4) no
C1 C6 C7 C8 171.7(3) no
C5 C6 C7 N1 171.1(3) no
C5 C6 C7 C8 -10.6(6) no
N1 C7 C8 C9 -0.5(5) no
C6 C7 C8 C9 -178.6(3) no
C7 C8 C9 C10 -1.7(5) no
C8 C9 C10 C11 1.9(5) no
C9 C10 C11 N1 0.0(6) no
Ir1 C12 C13 Ir1 0.0 no
Ir1 C12 C13 C14 -62.03(18) no
Ir1 C12 C13 C18 121.8(3) no
Ir1 C12 C16 Ir1 -0.0 no
Ir1 C12 C16 C15 60.26(19) no
Ir1 C12 C16 C21 -126.2(3) no
C13 C12 C16 Ir1 -62.8(3) no
C13 C12 C16 C15 -2.6(4) no
C13 C12 C16 C21 171.0(3) no
C16 C12 C13 Ir1 65.2(3) no
C16 C12 C13 C14 3.2(4) no
C16 C12 C13 C18 -173.0(3) no
C17 C12 C13 Ir1 -120.6(4) no
C17 C12 C13 C14 177.3(3) no
C17 C12 C13 C18 1.2(6) no
C17 C12 C16 Ir1 122.8(4) no
C17 C12 C16 C15 -176.9(3) no
C17 C12 C16 C21 -3.4(5) no
Ir1 C13 C14 Ir1 0.0 no
Ir1 C13 C14 C15 -64.16(18) no
Ir1 C13 C14 C19 127.3(3) no
C12 C13 C14 Ir1 61.6(3) no
C12 C13 C14 C15 -2.5(4) no
C12 C13 C14 C19 -171.1(3) no
C18 C13 C14 Ir1 -122.2(4) no
C18 C13 C14 C15 173.6(3) no
C18 C13 C14 C19 5.1(6) no
Ir1 C14 C15 Ir1 0.0 no
Ir1 C14 C15 C16 -61.1(2) no
Ir1 C14 C15 C20 120.5(3) no
C13 C14 C15 Ir1 62.0(3) no
C13 C14 C15 C16 1.0(4) no
C13 C14 C15 C20 -177.4(3) no
C19 C14 C15 Ir1 -128.9(4) no
C19 C14 C15 C16 170.0(3) no
C19 C14 C15 C20 -8.4(5) no
Ir1 C15 C16 Ir1 -0.0 no
Ir1 C15 C16 C12 -57.92(18) no
Ir1 C15 C16 C21 128.6(3) no
C14 C15 C16 Ir1 58.9(3) no
C14 C15 C16 C12 1.0(4) no
C14 C15 C16 C21 -172.5(3) no
C20 C15 C16 Ir1 -122.8(4) no
C20 C15 C16 C12 179.3(3) no
C20 C15 C16 C21 5.9(6) no
